data_4032475
loop_
_publ_author_name
'Langis-Barsetti, Sophie'
'Maris, Thierry'
'Wuest, James D.'

_publ_section_title
;
 Molecular Organization of 2,1,3-Benzothiadiazoles in the Solid State.
;
_journal_name_full 'The Journal of organic chemistry'
_journal_paper_doi 10.1021/acs.joc.6b02778
_journal_year 2017
_chemical_formula_moiety 'C6 N6 S3'
_chemical_formula_sum 'C6 N6 S3'
_chemical_formula_weight 252.30
_space_group_crystal_system orthorhombic
_space_group_IT_number 31
_space_group_name_Hall 'P 2ac -2'
_space_group_name_H-M_alt 'P m n 21'
_symmetry_space_group_name_Hall 'P 2ac -2'
_symmetry_space_group_name_H-M 'P m n 21'
_atom_sites_solution_primary direct
_audit_creation_date 2016-10-29
_audit_creation_method
;
Olex2 1.2
(compiled 2016.09.09 svn.r3337 for OlexSys, GUI svn.r5227)
;
_cell_angle_alpha 90
_cell_angle_beta 90
_cell_angle_gamma 90
_cell_formula_units_Z 2
_cell_length_a 14.218(2)
_cell_length_b 3.6510(7)
_cell_length_c 7.7954(13)
_cell_measurement_reflns_used 2474
_cell_measurement_temperature 100
_cell_measurement_theta_max 60.565
_cell_measurement_theta_min 5.415
_cell_volume 404.66(12)
_computing_cell_refinement
;
SAINT (2013) V8.34A; Integration Software for Single Crystal Data.
Bruker AXS Inc., Madison, WI 53719-1173.
;
_computing_data_collection
;
APEX 2 (2013) Bruker AXS Inc., Madison, WI 53719-1173.
;
_computing_data_reduction
;
SAINT (2013) V8.34A; Integration Software for Single Crystal Data.
Bruker AXS Inc., Madison, WI 53719-1173.
;
_computing_molecular_graphics 'Olex2 (Dolomanov et al., 2009)'
_computing_publication_material 'Olex2 (Dolomanov et al., 2009)'
_computing_structure_refinement 'ShelXL (Sheldrick, 2015)'
_computing_structure_solution 'XT (Sheldrick, 2015)'
_diffrn_ambient_temperature 100
_diffrn_detector 'CMOS Area detector'
_diffrn_detector_area_resol_mean 10.24
_diffrn_detector_type 'Bruker Photon 100 CMOS Detector'
_diffrn_measured_fraction_theta_full 1.000
_diffrn_measured_fraction_theta_max 1.000
_diffrn_measurement_device 'k-geometry diffractometer'
_diffrn_measurement_device_type 'Bruker Venture Metaljet'
_diffrn_measurement_method '\w and \f scans'
_diffrn_radiation_collimation 'Focusing mirrors'
_diffrn_radiation_monochromator 'Helios MX Mirror Optics'
_diffrn_radiation_probe x-ray
_diffrn_radiation_type GaK\a
_diffrn_radiation_wavelength 1.34139
_diffrn_reflns_av_R_equivalents 0.0577
_diffrn_reflns_av_unetI/netI 0.0581
_diffrn_reflns_Laue_measured_fraction_full 1.000
_diffrn_reflns_Laue_measured_fraction_max 1.000
_diffrn_reflns_limit_h_max 18
_diffrn_reflns_limit_h_min -18
_diffrn_reflns_limit_k_max 4
_diffrn_reflns_limit_k_min -4
_diffrn_reflns_limit_l_max 9
_diffrn_reflns_limit_l_min -10
_diffrn_reflns_number 3851
_diffrn_reflns_point_group_measured_fraction_full 1.000
_diffrn_reflns_point_group_measured_fraction_max 1.000
_diffrn_reflns_theta_full 53.594
_diffrn_reflns_theta_max 60.707
_diffrn_reflns_theta_min 5.414
_diffrn_source 'Metal Jet'
_diffrn_source_target Ga
_diffrn_source_type 'Gallium Liquid Metal Jet Source'
_exptl_absorpt_coefficient_mu 5.384
_exptl_absorpt_correction_T_max 0.7519
_exptl_absorpt_correction_T_min 0.5586
_exptl_absorpt_correction_type multi-scan
_exptl_absorpt_process_details
;
SADABS-2014/5 (Bruker,2014/5) was used for absorption correction.
wR2(int) was 0.1329 before and 0.0806 after correction.
The Ratio of minimum to maximum transmission is 0.7429.
The \l/2 correction factor is 0.00150.
;
_exptl_crystal_colour 'clear light colourless'
_exptl_crystal_colour_lustre clear
_exptl_crystal_colour_modifier light
_exptl_crystal_colour_primary colourless
_exptl_crystal_density_diffrn 2.071
_exptl_crystal_description Needle
_exptl_crystal_F_000 252
_exptl_crystal_size_max 0.4
_exptl_crystal_size_mid 0.015
_exptl_crystal_size_min 0.015
_refine_diff_density_max 0.512
_refine_diff_density_min -0.502
_refine_diff_density_rms 0.110
_refine_ls_abs_structure_details
;
 Refined as an inversion twin.
;
_refine_ls_abs_structure_Flack 0.08(7)
_refine_ls_extinction_method none
_refine_ls_goodness_of_fit_ref 1.124
_refine_ls_hydrogen_treatment undef
_refine_ls_matrix_type full
_refine_ls_number_parameters 71
_refine_ls_number_reflns 910
_refine_ls_number_restraints 1
_refine_ls_restrained_S_all 1.123
_refine_ls_R_factor_all 0.0426
_refine_ls_R_factor_gt 0.0387
_refine_ls_shift/su_max 0.000
_refine_ls_shift/su_mean 0.000
_refine_ls_structure_factor_coef Fsqd
_refine_ls_weighting_details 'w=1/[\s^2^(Fo^2^)+(0.0556P)^2^+0.0335P] where P=(Fo^2^+2Fc^2^)/3'
_refine_ls_weighting_scheme calc
_refine_ls_wR_factor_gt 0.0957
_refine_ls_wR_factor_ref 0.0979
_reflns_Friedel_coverage 0.865
_reflns_Friedel_fraction_full 1.000
_reflns_Friedel_fraction_max 1.000
_reflns_number_gt 846
_reflns_number_total 910
_reflns_threshold_expression 'I > 2\s(I)'
_cod_data_source_file jo6b02778_si_004.cif
_cod_data_source_block jw1814
_cod_depositor_comments
;
The following automatic conversions were performed:

'_diffrn_radiation_probe' value 'X-ray' changed to 'x-ray' according
to
/home/data/users/saulius/crontab/automatic-downloads/rss-feeds/ACS/lib/dictionaries/cif_core.dic
dictionary named 'cif_core.dic' version 2.4.2 from 2011-04-26.

Automatic conversion script
Id: cif_fix_values 4973 2017-02-22 13:04:09Z antanas 
;
_cod_database_code 4032475
_shelx_space_group_comment
;
The symmetry employed for this shelxl refinement is uniquely defined
by the following loop, which should always be used as a source of
symmetry information in preference to the above space-group names.
They are only intended as comments.
;
_shelx_estimated_absorpt_t_max 0.924
_shelx_estimated_absorpt_t_min 0.222
_olex2_refinement_description
;
1. Twinned data refinement
 Scales: 0.92(7) 0.08(7)
;
_shelx_shelxl_version_number 2016/6
_olex2_submission_special_instructions 'No special instructions were received'

loop_
_space_group_symop_operation_xyz
'x, y, z'
'-x+1/2, -y, z+1/2'
'x+1/2, -y, z+1/2'
'-x, y, z'

loop_
_atom_site_label
_atom_site_type_symbol
_atom_site_fract_x
_atom_site_fract_y
_atom_site_fract_z
_atom_site_U_iso_or_equiv
_atom_site_adp_type
_atom_site_occupancy
_atom_site_site_symmetry_order
_atom_site_calc_flag
_atom_site_refinement_flags_posn
_atom_site_refinement_flags_adp
_atom_site_refinement_flags_occupancy
S1 S 0.500000 0.3778(4) 0.15094(17) 0.0193(4) Uani 1 2 d S T P
S2 S 0.71491(7) 0.8882(3) 0.78586(16) 0.0193(3) Uani 1 1 d . . .
N1 N 0.5880(2) 0.4786(11) 0.2766(5) 0.0188(7) Uani 1 1 d . . .
N2 N 0.6078(2) 0.9655(11) 0.8490(5) 0.0184(7) Uani 1 1 d . . .
N3 N 0.6946(2) 0.7205(11) 0.5964(5) 0.0190(8) Uani 1 1 d . . .
C1 C 0.5507(3) 0.5968(12) 0.4240(6) 0.0173(9) Uani 1 1 d . . .
C2 C 0.6009(3) 0.7186(12) 0.5767(6) 0.0169(8) Uani 1 1 d . . .
C3 C 0.5515(3) 0.8524(12) 0.7214(6) 0.0167(9) Uani 1 1 d . . .

loop_
_atom_site_aniso_label
_atom_site_aniso_U_11
_atom_site_aniso_U_22
_atom_site_aniso_U_33
_atom_site_aniso_U_23
_atom_site_aniso_U_13
_atom_site_aniso_U_12
S1 0.0197(7) 0.0263(8) 0.0118(7) -0.0014(6) 0.000 0.000
S2 0.0168(5) 0.0281(6) 0.0129(5) -0.0018(5) -0.0009(4) -0.0008(4)
N1 0.0192(16) 0.0252(17) 0.0120(15) 0.0008(18) -0.0002(15) 0.0017(13)
N2 0.0208(18) 0.0233(18) 0.0112(15) -0.0016(16) -0.0003(14) -0.0002(15)
N3 0.0170(15) 0.0274(19) 0.0127(18) 0.0019(17) -0.0014(15) 0.0002(14)
C1 0.020(2) 0.022(2) 0.0094(18) -0.0017(16) -0.0006(17) 0.0014(14)
C2 0.0171(18) 0.0226(19) 0.0110(19) -0.0007(18) 0.0007(17) 0.0001(15)
C3 0.018(2) 0.021(2) 0.0107(19) 0.0019(16) -0.0005(15) -0.0017(15)

loop_
_atom_type_symbol
_atom_type_description
_atom_type_scat_dispersion_real
_atom_type_scat_dispersion_imag
_atom_type_scat_source
C C 0.0140 0.0070 'International Tables Vol C Tables 4.2.6.8 and 6.1.1.4'
N N 0.0250 0.0140 'International Tables Vol C Tables 4.2.6.8 and 6.1.1.4'
S S 0.2920 0.4290 'International Tables Vol C Tables 4.2.6.8 and 6.1.1.4'

loop_
_geom_angle_atom_site_label_1
_geom_angle_atom_site_label_2
_geom_angle_atom_site_label_3
_geom_angle
_geom_angle_site_symmetry_1
_geom_angle_site_symmetry_3
N1 S1 N1 100.2(3) . 4_655
N3 S2 N2 100.05(19) . .
C1 N1 S1 106.5(3) . .
C3 N2 S2 106.3(3) . .
C2 N3 S2 106.4(3) . .
N1 C1 C1 113.4(2) . 4_655
N1 C1 C2 127.3(4) . .
C1 C1 C2 119.3(2) 4_655 .
N3 C2 C1 125.5(4) . .
N3 C2 C3 113.6(4) . .
C3 C2 C1 120.9(4) . .
N2 C3 C2 113.6(4) . .
N2 C3 C3 126.6(2) . 4_655
C2 C3 C3 119.8(2) . 4_655

loop_
_geom_bond_atom_site_label_1
_geom_bond_atom_site_label_2
_geom_bond_distance
_geom_bond_site_symmetry_2
S1 N1 1.631(4) .
S1 N1 1.631(4) 4_655
S2 N2 1.626(4) .
S2 N3 1.624(4) .
N1 C1 1.337(6) .
N2 C3 1.342(6) .
N3 C2 1.342(5) .
C1 C1 1.442(8) 4_655
C1 C2 1.457(6) .
C2 C3 1.415(6) .
C3 C3 1.463(9) 4_655

loop_
_geom_torsion_atom_site_label_1
_geom_torsion_atom_site_label_2
_geom_torsion_atom_site_label_3
_geom_torsion_atom_site_label_4
_geom_torsion
_geom_torsion_site_symmetry_1
_geom_torsion_site_symmetry_4
S1 N1 C1 C1 0.0(3) . 4_655
S1 N1 C1 C2 179.9(4) . .
S2 N2 C3 C2 -1.8(5) . .
S2 N2 C3 C3 177.35(11) . 4_655
S2 N3 C2 C1 178.8(4) . .
S2 N3 C2 C3 -0.8(5) . .
N1 S1 N1 C1 0.0(4) 4_655 .
N1 C1 C2 N3 -2.4(7) . .
N1 C1 C2 C3 177.1(4) . .
N2 S2 N3 C2 -0.3(3) . .
N3 S2 N2 C3 1.2(3) . .
N3 C2 C3 N2 1.8(6) . .
N3 C2 C3 C3 -177.4(3) . 4_655
C1 C1 C2 N3 177.5(3) 4_655 .
C1 C1 C2 C3 -3.0(5) 4_655 .
C1 C2 C3 N2 -177.8(4) . .
C1 C2 C3 C3 3.0(5) . 4_655

loop_
_twin_individual_id
_twin_individual_mass_fraction_refined
1 0.92(7)
2 0.08(7)
